data_7045163
loop_
_publ_author_name
'Horn, Julian'
'Widera, Anna'
'Litters, Sebastian'
'Kaifer, Elisabeth'
'Himmel, Hans-J\"org'

_publ_section_title
;
 Tuning the nucleophilicity of electron-rich diborane(4) compounds with
 bridging guanidinate substituents by substitution.
;
_journal_issue 6
_journal_name_full 'Dalton transactions (Cambridge, England : 2003)'
_journal_page_first 2009
_journal_page_last 2017
_journal_paper_doi 10.1039/c7dt04433j
_journal_volume 47
_journal_year 2018
_chemical_formula_sum 'C32 H38 B2 Cl4 N6'
_chemical_formula_weight 670.10
_space_group_crystal_system triclinic
_space_group_IT_number 2
_space_group_name_Hall '-P 1'
_space_group_name_H-M_alt 'P -1'
_symmetry_space_group_name_Hall '-P 1'
_symmetry_space_group_name_H-M 'P -1'
_atom_sites_solution_hydrogens geom
_audit_creation_method SHELXL-2016/6
_audit_update_record
;
2017-12-19 deposited with the CCDC.
2017-12-26 downloaded from the CCDC.
;
_cell_angle_alpha 93.53(3)
_cell_angle_beta 99.26(3)
_cell_angle_gamma 110.89(3)
_cell_formula_units_Z 2
_cell_length_a 8.7100(17)
_cell_length_b 12.033(2)
_cell_length_c 19.074(4)
_cell_measurement_reflns_used 2584
_cell_measurement_temperature 120
_cell_measurement_theta_max 30.0
_cell_measurement_theta_min 1.1
_cell_volume 1827.9(8)
_computing_cell_refinement 'DENZO/SCALEPACK (Bruker AXS, 1997-2009)'
_computing_data_collection 'COLLECT (Bruker AXS, 1997-2009)'
_computing_data_reduction 'DENZO/SCALEPACK (Bruker AXS, 1997-2009)'
_computing_molecular_graphics 'XPMA (Zsolnai, Huttner, 1994)'
_computing_publication_material 'SHELXL-2016/6 (Sheldrick, 2016)'
_computing_structure_refinement 'SHELXL-2016/6 (Sheldrick, 2016)'
_computing_structure_solution 'SHELXS-2016 (sheldrick 2016)'
_diffrn_ambient_temperature 120
_diffrn_measured_fraction_theta_full 0.997
_diffrn_measured_fraction_theta_max 0.986
_diffrn_measurement_device_type 'NONIUS KAPPA CCD'
_diffrn_measurement_method 'O-Scan    '
_diffrn_radiation_source 'fine-focus sealed tube'
_diffrn_radiation_type MoK\a
_diffrn_radiation_wavelength 0.71073
_diffrn_reflns_av_R_equivalents 0.0541
_diffrn_reflns_av_unetI/netI 0.0899
_diffrn_reflns_Laue_measured_fraction_full 0.997
_diffrn_reflns_Laue_measured_fraction_max 0.986
_diffrn_reflns_limit_h_max 11
_diffrn_reflns_limit_h_min -10
_diffrn_reflns_limit_k_max 15
_diffrn_reflns_limit_k_min -15
_diffrn_reflns_limit_l_max 24
_diffrn_reflns_limit_l_min -24
_diffrn_reflns_number 15250
_diffrn_reflns_point_group_measured_fraction_full 0.997
_diffrn_reflns_point_group_measured_fraction_max 0.986
_diffrn_reflns_theta_full 25.242
_diffrn_reflns_theta_max 27.482
_diffrn_reflns_theta_min 2.003
_exptl_absorpt_coefficient_mu 0.354
_exptl_absorpt_correction_type none
_exptl_crystal_colour colourless
_exptl_crystal_density_diffrn 1.217
_exptl_crystal_description plate
_exptl_crystal_F_000 700
_exptl_crystal_size_max 0.3
_exptl_crystal_size_mid 0.25
_exptl_crystal_size_min 0.07
_refine_diff_density_max 0.697
_refine_diff_density_min -0.503
_refine_diff_density_rms 0.062
_refine_ls_extinction_method none
_refine_ls_goodness_of_fit_ref 1.030
_refine_ls_hydrogen_treatment constr
_refine_ls_matrix_type full
_refine_ls_number_parameters 397
_refine_ls_number_reflns 8279
_refine_ls_number_restraints 0
_refine_ls_restrained_S_all 1.030
_refine_ls_R_factor_all 0.1295
_refine_ls_R_factor_gt 0.0634
_refine_ls_shift/su_max 0.001
_refine_ls_shift/su_mean 0.000
_refine_ls_structure_factor_coef Fsqd
_refine_ls_weighting_details 'w=1/[\s^2^(Fo^2^)+(0.0670P)^2^+0.5256P] where P=(Fo^2^+2Fc^2^)/3'
_refine_ls_weighting_scheme calc
_refine_ls_wR_factor_gt 0.1340
_refine_ls_wR_factor_ref 0.1563
_reflns_Friedel_coverage 0.000
_reflns_number_gt 4634
_reflns_number_total 8279
_reflns_threshold_expression 'I > 2\s(I)'
_cod_data_source_file c7dt04433j1.cif
_cod_data_source_block jh324a_sq
_cod_depositor_comments 'Adding full bibliography for 7045160--7045163.cif.'
_cod_original_cell_volume 1827.9(7)
_cod_database_code 7045163
_shelx_shelxl_version_number 2016/6
_shelx_space_group_comment
;
The symmetry employed for this shelxl refinement is uniquely defined
by the following loop, which should always be used as a source of
symmetry information in preference to the above space-group names.
They are only intended as comments.
;
_platon_squeeze_void_probe_radius 1.20

loop_
_space_group_symop_operation_xyz
'x, y, z'
'-x, -y, -z'

loop_
_atom_site_label
_atom_site_type_symbol
_atom_site_fract_x
_atom_site_fract_y
_atom_site_fract_z
_atom_site_U_iso_or_equiv
_atom_site_adp_type
_atom_site_occupancy
_atom_site_site_symmetry_order
_atom_site_calc_flag
_atom_site_refinement_flags_posn
_atom_site_refinement_flags_adp
Cl1 Cl 0.32248(13) 0.41253(8) 0.03222(5) 0.0595(3) Uani 1 1 d . .
Cl2 Cl 0.21260(10) 0.15395(8) 0.00392(5) 0.0520(2) Uani 1 1 d . .
Cl3 Cl 0.69673(12) 0.24077(11) 0.31164(7) 0.0863(4) Uani 1 1 d . .
Cl4 Cl 0.54328(15) 0.30654(12) 0.42502(6) 0.0874(4) Uani 1 1 d . .
N1 N 0.0496(3) 0.37528(19) 0.18917(12) 0.0254(5) Uani 1 1 d . .
N2 N -0.0663(3) 0.17313(19) 0.17922(12) 0.0247(5) Uani 1 1 d . .
N3 N -0.2201(3) 0.27601(19) 0.11766(12) 0.0275(5) Uani 1 1 d . .
N4 N 0.1720(3) 0.3778(2) 0.32245(12) 0.0281(5) Uani 1 1 d . .
N5 N 0.0691(3) 0.1750(2) 0.31056(12) 0.0285(5) Uani 1 1 d . .
N6 N 0.0921(3) 0.2815(2) 0.42201(13) 0.0340(6) Uani 1 1 d . .
B1 B 0.1871(4) 0.3520(3) 0.24295(17) 0.0266(7) Uani 1 1 d . .
B2 B 0.1006(4) 0.1937(3) 0.23266(17) 0.0251(7) Uani 1 1 d . .
C1 C -0.0828(3) 0.2750(2) 0.16210(14) 0.0239(6) Uani 1 1 d . .
C2 C 0.0441(3) 0.4927(2) 0.17861(16) 0.0313(7) Uani 1 1 d . .
H2A H 0.156258 0.549151 0.178742 0.038 Uiso 1 1 calc R U
H2B H 0.003609 0.521417 0.217757 0.038 Uiso 1 1 calc R U
C3 C -0.0699(3) 0.4864(3) 0.10820(16) 0.0327(7) Uani 1 1 d . .
H3A H -0.081327 0.563131 0.104060 0.039 Uiso 1 1 calc R U
H3B H -0.022190 0.467997 0.068528 0.039 Uiso 1 1 calc R U
C4 C -0.2391(3) 0.3902(2) 0.10573(17) 0.0323(7) Uani 1 1 d . .
H4A H -0.291655 0.413008 0.142333 0.039 Uiso 1 1 calc R U
H4B H -0.310466 0.381267 0.059458 0.039 Uiso 1 1 calc R U
C5 C -0.3713(3) 0.1663(2) 0.09924(16) 0.0317(7) Uani 1 1 d . .
H5A H -0.440729 0.170957 0.055200 0.038 Uiso 1 1 calc R U
H5B H -0.435593 0.158274 0.136972 0.038 Uiso 1 1 calc R U
C6 C -0.3221(3) 0.0582(2) 0.08987(16) 0.0315(7) Uani 1 1 d . .
H6A H -0.421478 -0.014669 0.081404 0.038 Uiso 1 1 calc R U
H6B H -0.268898 0.061866 0.048680 0.038 Uiso 1 1 calc R U
C7 C -0.2025(3) 0.0561(2) 0.15634(16) 0.0309(7) Uani 1 1 d . .
H7A H -0.263650 0.033600 0.194757 0.037 Uiso 1 1 calc R U
H7B H -0.155549 -0.003862 0.146641 0.037 Uiso 1 1 calc R U
C8 C 0.1104(3) 0.2778(3) 0.35321(15) 0.0272(6) Uani 1 1 d . .
C9 C 0.2357(4) 0.4945(3) 0.36604(16) 0.0351(7) Uani 1 1 d . .
H9A H 0.231793 0.555696 0.335738 0.042 Uiso 1 1 calc R U
H9B H 0.351581 0.513848 0.388901 0.042 Uiso 1 1 calc R U
C10 C 0.1324(4) 0.4934(3) 0.42229(17) 0.0415(8) Uani 1 1 d . .
H10A H 0.179928 0.569774 0.452875 0.050 Uiso 1 1 calc R U
H10B H 0.019067 0.482046 0.399481 0.050 Uiso 1 1 calc R U
C11 C 0.1290(4) 0.3940(3) 0.46667(18) 0.0461(8) Uani 1 1 d . .
H11A H 0.236728 0.415814 0.498560 0.055 Uiso 1 1 calc R U
H11B H 0.044494 0.383363 0.495861 0.055 Uiso 1 1 calc R U
C12 C 0.0324(4) 0.1722(3) 0.45565(17) 0.0424(8) Uani 1 1 d . .
H12A H -0.085214 0.151498 0.457170 0.051 Uiso 1 1 calc R U
H12B H 0.094136 0.186131 0.504513 0.051 Uiso 1 1 calc R U
C13 C 0.0548(4) 0.0689(3) 0.41455(17) 0.0445(8) Uani 1 1 d . .
H13A H 0.172820 0.081215 0.421793 0.053 Uiso 1 1 calc R U
H13B H -0.003706 -0.005583 0.432059 0.053 Uiso 1 1 calc R U
C14 C -0.0136(4) 0.0613(3) 0.33612(16) 0.0372(7) Uani 1 1 d . .
H14A H 0.005115 -0.002455 0.309510 0.045 Uiso 1 1 calc R U
H14B H -0.133344 0.042927 0.328491 0.045 Uiso 1 1 calc R U
C15 C 0.3698(4) 0.4358(2) 0.23603(15) 0.0287(6) Uani 1 1 d . .
C16 C 0.5124(3) 0.5047(3) 0.23954(15) 0.0299(7) Uani 1 1 d . .
C17 C 0.6804(3) 0.5914(2) 0.24946(16) 0.0282(6) Uani 1 1 d . .
C18 C 0.7370(3) 0.6594(2) 0.19551(16) 0.0300(7) Uani 1 1 d . .
H18 H 0.666406 0.645967 0.151156 0.036 Uiso 1 1 calc R U
C19 C 0.8967(4) 0.7465(3) 0.20716(17) 0.0348(7) Uani 1 1 d . .
H19 H 0.932615 0.791380 0.170815 0.042 Uiso 1 1 calc R U
C20 C 1.0030(4) 0.7670(3) 0.27288(18) 0.0371(8) Uani 1 1 d . .
H20 H 1.109881 0.826054 0.280732 0.044 Uiso 1 1 calc R U
C21 C 0.9508(4) 0.6999(3) 0.32695(17) 0.0363(7) Uani 1 1 d . .
H21 H 1.022788 0.713403 0.370940 0.044 Uiso 1 1 calc R U
C22 C 0.7896(3) 0.6118(3) 0.31530(16) 0.0328(7) Uani 1 1 d . .
H22 H 0.754837 0.566535 0.351614 0.039 Uiso 1 1 calc R U
C23 C 0.1799(3) 0.1033(2) 0.20652(15) 0.0269(6) Uani 1 1 d . .
C24 C 0.2345(3) 0.0293(2) 0.18674(15) 0.0276(6) Uani 1 1 d . .
C25 C 0.2844(3) -0.0661(2) 0.16225(15) 0.0255(6) Uani 1 1 d . .
C26 C 0.3994(3) -0.1000(3) 0.20642(16) 0.0311(7) Uani 1 1 d . .
H26 H 0.450991 -0.057366 0.251629 0.037 Uiso 1 1 calc R U
C27 C 0.4374(4) -0.1969(3) 0.18328(17) 0.0356(7) Uani 1 1 d . .
H27 H 0.513222 -0.219577 0.213318 0.043 Uiso 1 1 calc R U
C28 C 0.3637(4) -0.2595(3) 0.11623(17) 0.0363(7) Uani 1 1 d . .
H28 H 0.390208 -0.324117 0.100868 0.044 Uiso 1 1 calc R U
C29 C 0.2496(4) -0.2263(3) 0.07139(17) 0.0337(7) Uani 1 1 d . .
H29 H 0.199474 -0.268736 0.026031 0.040 Uiso 1 1 calc R U
C30 C 0.2108(3) -0.1302(2) 0.09432(16) 0.0312(7) Uani 1 1 d . .
H30 H 0.134748 -0.108075 0.064082 0.037 Uiso 1 1 calc R U
C31 C 0.2414(5) 0.2766(3) 0.06688(19) 0.0467(9) Uani 1 1 d . .
H31A H 0.134874 0.268458 0.079692 0.056 Uiso 1 1 calc R U
H31B H 0.317702 0.276625 0.109957 0.056 Uiso 1 1 calc R U
C32 C 0.5131(4) 0.2499(3) 0.33424(18) 0.0478(9) Uani 1 1 d . .
H32A H 0.425187 0.170705 0.324662 0.057 Uiso 1 1 calc R U
H32B H 0.476514 0.301527 0.304235 0.057 Uiso 1 1 calc R U

loop_
_atom_site_aniso_label
_atom_site_aniso_U_11
_atom_site_aniso_U_22
_atom_site_aniso_U_33
_atom_site_aniso_U_23
_atom_site_aniso_U_13
_atom_site_aniso_U_12
Cl1 0.0811(7) 0.0434(5) 0.0523(6) 0.0168(4) 0.0077(5) 0.0218(5)
Cl2 0.0489(5) 0.0476(5) 0.0567(6) -0.0118(4) -0.0083(4) 0.0256(4)
Cl3 0.0464(5) 0.0993(9) 0.1116(10) -0.0212(7) -0.0018(6) 0.0381(6)
Cl4 0.0890(8) 0.1014(9) 0.0577(7) -0.0216(6) -0.0161(6) 0.0367(7)
N1 0.0242(12) 0.0213(12) 0.0321(14) 0.0031(10) 0.0049(10) 0.0104(10)
N2 0.0217(11) 0.0197(12) 0.0319(14) 0.0033(10) 0.0047(10) 0.0068(10)
N3 0.0252(12) 0.0250(12) 0.0330(14) 0.0038(10) 0.0026(10) 0.0115(10)
N4 0.0293(12) 0.0267(13) 0.0280(14) 0.0012(10) 0.0036(10) 0.0114(11)
N5 0.0327(13) 0.0245(13) 0.0332(14) 0.0080(11) 0.0111(11) 0.0136(11)
N6 0.0437(14) 0.0347(14) 0.0279(14) 0.0050(11) 0.0099(11) 0.0183(12)
B1 0.0255(16) 0.0286(17) 0.0280(18) 0.0038(14) 0.0030(14) 0.0136(14)
B2 0.0243(15) 0.0260(17) 0.0271(18) 0.0030(14) 0.0063(13) 0.0113(14)
C1 0.0211(13) 0.0269(15) 0.0252(15) 0.0029(12) 0.0073(11) 0.0097(12)
C2 0.0334(16) 0.0227(15) 0.0384(18) 0.0051(13) 0.0062(13) 0.0111(13)
C3 0.0379(16) 0.0300(16) 0.0361(18) 0.0073(13) 0.0069(14) 0.0192(14)
C4 0.0338(16) 0.0311(16) 0.0374(18) 0.0043(13) 0.0037(13) 0.0198(14)
C5 0.0216(14) 0.0342(16) 0.0369(18) 0.0045(13) 0.0037(12) 0.0085(13)
C6 0.0289(15) 0.0268(15) 0.0363(18) 0.0008(13) 0.0063(13) 0.0079(13)
C7 0.0256(14) 0.0263(15) 0.0386(18) 0.0051(13) 0.0063(13) 0.0070(13)
C8 0.0235(14) 0.0329(16) 0.0296(17) 0.0062(13) 0.0029(12) 0.0163(13)
C9 0.0387(17) 0.0301(16) 0.0338(18) -0.0026(13) 0.0021(14) 0.0127(14)
C10 0.0480(19) 0.0397(18) 0.039(2) -0.0018(15) 0.0060(15) 0.0211(16)
C11 0.058(2) 0.050(2) 0.0359(19) -0.0023(16) 0.0118(16) 0.0271(18)
C12 0.055(2) 0.0436(19) 0.0328(18) 0.0143(15) 0.0147(16) 0.0194(17)
C13 0.060(2) 0.0389(18) 0.044(2) 0.0201(16) 0.0170(17) 0.0237(17)
C14 0.0502(19) 0.0317(17) 0.0366(19) 0.0104(14) 0.0140(15) 0.0201(15)
C15 0.0321(16) 0.0294(16) 0.0281(16) 0.0018(13) 0.0052(13) 0.0161(14)
C16 0.0277(16) 0.0309(16) 0.0325(17) 0.0018(13) 0.0040(13) 0.0136(14)
C17 0.0259(14) 0.0221(14) 0.0391(18) 0.0029(13) 0.0100(13) 0.0104(12)
C18 0.0301(15) 0.0283(15) 0.0367(18) 0.0045(13) 0.0073(13) 0.0166(13)
C19 0.0341(16) 0.0298(16) 0.049(2) 0.0119(14) 0.0186(15) 0.0163(14)
C20 0.0256(15) 0.0269(16) 0.058(2) 0.0004(15) 0.0082(15) 0.0094(13)
C21 0.0301(16) 0.0375(18) 0.0385(19) 0.0020(15) 0.0034(14) 0.0113(14)
C22 0.0284(15) 0.0314(16) 0.0397(19) 0.0074(14) 0.0106(14) 0.0102(14)
C23 0.0226(14) 0.0300(16) 0.0282(16) 0.0079(13) 0.0044(12) 0.0097(13)
C24 0.0221(14) 0.0299(16) 0.0313(17) 0.0074(13) 0.0069(12) 0.0090(13)
C25 0.0236(14) 0.0233(14) 0.0330(17) 0.0043(12) 0.0115(12) 0.0101(12)
C26 0.0288(15) 0.0339(16) 0.0339(17) 0.0075(13) 0.0072(13) 0.0146(13)
C27 0.0357(16) 0.0331(17) 0.046(2) 0.0104(15) 0.0099(15) 0.0201(14)
C28 0.0385(17) 0.0267(16) 0.049(2) 0.0034(14) 0.0161(15) 0.0153(14)
C29 0.0356(16) 0.0294(16) 0.0357(18) -0.0024(14) 0.0106(14) 0.0110(14)
C30 0.0257(15) 0.0298(16) 0.0384(18) 0.0055(14) 0.0058(13) 0.0109(13)
C31 0.062(2) 0.0377(19) 0.047(2) 0.0079(16) 0.0246(18) 0.0197(17)
C32 0.0411(18) 0.050(2) 0.051(2) -0.0038(17) -0.0078(16) 0.0239(17)

loop_
_atom_type_symbol
_atom_type_description
_atom_type_scat_dispersion_real
_atom_type_scat_dispersion_imag
_atom_type_scat_source
C C 0.0033 0.0016 'International Tables Vol C Tables 4.2.6.8 and 6.1.1.4'
H H 0.0000 0.0000 'International Tables Vol C Tables 4.2.6.8 and 6.1.1.4'
B B 0.0013 0.0007 'International Tables Vol C Tables 4.2.6.8 and 6.1.1.4'
N N 0.0061 0.0033 'International Tables Vol C Tables 4.2.6.8 and 6.1.1.4'
Cl Cl 0.1484 0.1585 'International Tables Vol C Tables 4.2.6.8 and 6.1.1.4'

loop_
_geom_angle_atom_site_label_1
_geom_angle_atom_site_label_2
_geom_angle_atom_site_label_3
_geom_angle
C1 N1 C2 120.8(2)
C1 N1 B1 112.9(2)
C2 N1 B1 125.2(2)
C1 N2 C7 121.9(2)
C1 N2 B2 113.4(2)
C7 N2 B2 124.3(2)
C1 N3 C5 119.7(2)
C1 N3 C4 120.2(2)
C5 N3 C4 117.5(2)
C8 N4 C9 119.4(2)
C8 N4 B1 113.4(2)
C9 N4 B1 126.7(2)
C8 N5 C14 119.7(2)
C8 N5 B2 113.3(2)
C14 N5 B2 126.6(2)
C8 N6 C11 122.0(3)
C8 N6 C12 121.6(3)
C11 N6 C12 116.4(2)
N1 B1 N4 111.6(2)
N1 B1 C15 111.7(2)
N4 B1 C15 106.6(2)
N1 B1 B2 99.3(2)
N4 B1 B2 99.0(2)
C15 B1 B2 127.7(2)
N2 B2 N5 111.2(2)
N2 B2 C23 109.1(2)
N5 B2 C23 109.6(2)
N2 B2 B1 98.8(2)
N5 B2 B1 99.1(2)
C23 B2 B1 128.0(2)
N2 C1 N1 115.2(2)
N2 C1 N3 122.3(2)
N1 C1 N3 122.4(2)
N1 C2 C3 110.7(2)
N1 C2 H2A 109.5
C3 C2 H2A 109.5
N1 C2 H2B 109.5
C3 C2 H2B 109.5
H2A C2 H2B 108.1
C4 C3 C2 109.0(2)
C4 C3 H3A 109.9
C2 C3 H3A 109.9
C4 C3 H3B 109.9
C2 C3 H3B 109.9
H3A C3 H3B 108.3
N3 C4 C3 109.8(2)
N3 C4 H4A 109.7
C3 C4 H4A 109.7
N3 C4 H4B 109.7
C3 C4 H4B 109.7
H4A C4 H4B 108.2
N3 C5 C6 109.7(2)
N3 C5 H5A 109.7
C6 C5 H5A 109.7
N3 C5 H5B 109.7
C6 C5 H5B 109.7
H5A C5 H5B 108.2
C7 C6 C5 110.0(2)
C7 C6 H6A 109.7
C5 C6 H6A 109.7
C7 C6 H6B 109.7
C5 C6 H6B 109.7
H6A C6 H6B 108.2
N2 C7 C6 111.6(2)
N2 C7 H7A 109.3
C6 C7 H7A 109.3
N2 C7 H7B 109.3
C6 C7 H7B 109.3
H7A C7 H7B 108.0
N5 C8 N4 115.1(2)
N5 C8 N6 122.7(3)
N4 C8 N6 122.2(3)
N4 C9 C10 110.3(2)
N4 C9 H9A 109.6
C10 C9 H9A 109.6
N4 C9 H9B 109.6
C10 C9 H9B 109.6
H9A C9 H9B 108.1
C11 C10 C9 110.0(3)
C11 C10 H10A 109.7
C9 C10 H10A 109.7
C11 C10 H10B 109.7
C9 C10 H10B 109.7
H10A C10 H10B 108.2
N6 C11 C10 111.6(3)
N6 C11 H11A 109.3
C10 C11 H11A 109.3
N6 C11 H11B 109.3
C10 C11 H11B 109.3
H11A C11 H11B 108.0
N6 C12 C13 110.9(3)
N6 C12 H12A 109.5
C13 C12 H12A 109.5
N6 C12 H12B 109.5
C13 C12 H12B 109.5
H12A C12 H12B 108.0
C14 C13 C12 109.6(3)
C14 C13 H13A 109.7
C12 C13 H13A 109.7
C14 C13 H13B 109.7
C12 C13 H13B 109.7
H13A C13 H13B 108.2
N5 C14 C13 109.7(3)
N5 C14 H14A 109.7
C13 C14 H14A 109.7
N5 C14 H14B 109.7
C13 C14 H14B 109.7
H14A C14 H14B 108.2
C16 C15 B1 172.0(3)
C15 C16 C17 175.0(3)
C18 C17 C22 118.5(2)
C18 C17 C16 121.7(3)
C22 C17 C16 119.8(3)
C19 C18 C17 120.9(3)
C19 C18 H18 119.5
C17 C18 H18 119.5
C20 C19 C18 120.0(3)
C20 C19 H19 120.0
C18 C19 H19 120.0
C21 C20 C19 120.3(3)
C21 C20 H20 119.9
C19 C20 H20 119.9
C20 C21 C22 119.8(3)
C20 C21 H21 120.1
C22 C21 H21 120.1
C21 C22 C17 120.5(3)
C21 C22 H22 119.8
C17 C22 H22 119.8
C24 C23 B2 177.0(3)
C23 C24 C25 175.0(3)
C26 C25 C30 118.7(3)
C26 C25 C24 121.4(3)
C30 C25 C24 119.8(3)
C27 C26 C25 120.3(3)
C27 C26 H26 119.8
C25 C26 H26 119.8
C28 C27 C26 120.4(3)
C28 C27 H27 119.8
C26 C27 H27 119.8
C27 C28 C29 120.0(3)
C27 C28 H28 120.0
C29 C28 H28 120.0
C30 C29 C28 119.9(3)
C30 C29 H29 120.1
C28 C29 H29 120.1
C29 C30 C25 120.8(3)
C29 C30 H30 119.6
C25 C30 H30 119.6
Cl1 C31 Cl2 111.03(18)
Cl1 C31 H31A 109.4
Cl2 C31 H31A 109.4
Cl1 C31 H31B 109.4
Cl2 C31 H31B 109.4
H31A C31 H31B 108.0
Cl3 C32 Cl4 112.27(18)
Cl3 C32 H32A 109.2
Cl4 C32 H32A 109.2
Cl3 C32 H32B 109.2
Cl4 C32 H32B 109.2
H32A C32 H32B 107.9

loop_
_geom_bond_atom_site_label_1
_geom_bond_atom_site_label_2
_geom_bond_distance
Cl1 C31 1.753(3)
Cl2 C31 1.762(3)
Cl3 C32 1.760(3)
Cl4 C32 1.764(4)
N1 C1 1.338(3)
N1 C2 1.456(3)
N1 B1 1.564(4)
N2 C1 1.337(3)
N2 C7 1.465(3)
N2 B2 1.565(4)
N3 C1 1.355(3)
N3 C5 1.467(3)
N3 C4 1.469(3)
N4 C8 1.345(3)
N4 C9 1.458(4)
N4 B1 1.565(4)
N5 C8 1.336(4)
N5 C14 1.456(4)
N5 B2 1.569(4)
N6 C8 1.347(4)
N6 C11 1.457(4)
N6 C12 1.461(4)
B1 C15 1.583(4)
B1 B2 1.765(4)
B2 C23 1.579(4)
C2 C3 1.517(4)
C2 H2A 0.9700
C2 H2B 0.9700
C3 C4 1.505(4)
C3 H3A 0.9700
C3 H3B 0.9700
C4 H4A 0.9700
C4 H4B 0.9700
C5 C6 1.517(4)
C5 H5A 0.9700
C5 H5B 0.9700
C6 C7 1.513(4)
C6 H6A 0.9700
C6 H6B 0.9700
C7 H7A 0.9700
C7 H7B 0.9700
C9 C10 1.505(4)
C9 H9A 0.9700
C9 H9B 0.9700
C10 C11 1.502(4)
C10 H10A 0.9700
C10 H10B 0.9700
C11 H11A 0.9700
C11 H11B 0.9700
C12 C13 1.516(5)
C12 H12A 0.9700
C12 H12B 0.9700
C13 C14 1.503(4)
C13 H13A 0.9700
C13 H13B 0.9700
C14 H14A 0.9700
C14 H14B 0.9700
C15 C16 1.210(4)
C16 C17 1.437(4)
C17 C18 1.397(4)
C17 C22 1.398(4)
C18 C19 1.384(4)
C18 H18 0.9300
C19 C20 1.384(4)
C19 H19 0.9300
C20 C21 1.383(4)
C20 H20 0.9300
C21 C22 1.397(4)
C21 H21 0.9300
C22 H22 0.9300
C23 C24 1.216(4)
C24 C25 1.442(4)
C25 C26 1.394(4)
C25 C30 1.394(4)
C26 C27 1.387(4)
C26 H26 0.9300
C27 C28 1.374(4)
C27 H27 0.9300
C28 C29 1.389(4)
C28 H28 0.9300
C29 C30 1.381(4)
C29 H29 0.9300
C30 H30 0.9300
C31 H31A 0.9700
C31 H31B 0.9700
C32 H32A 0.9700
C32 H32B 0.9700

loop_
_geom_torsion_atom_site_label_1
_geom_torsion_atom_site_label_2
_geom_torsion_atom_site_label_3
_geom_torsion_atom_site_label_4
_geom_torsion
C1 N1 B1 N4 -97.7(3)
C2 N1 B1 N4 70.6(3)
C1 N1 B1 C15 143.0(2)
C2 N1 B1 C15 -48.6(4)
C1 N1 B1 B2 5.9(3)
C2 N1 B1 B2 174.3(2)
C8 N4 B1 N1 106.5(3)
C9 N4 B1 N1 -81.6(3)
C8 N4 B1 C15 -131.3(2)
C9 N4 B1 C15 40.6(3)
C8 N4 B1 B2 2.7(3)
C9 N4 B1 B2 174.6(2)
C1 N2 B2 N5 103.1(3)
C7 N2 B2 N5 -69.6(3)
C1 N2 B2 C23 -135.8(2)
C7 N2 B2 C23 51.5(3)
C1 N2 B2 B1 -0.3(3)
C7 N2 B2 B1 -173.0(2)
C8 N5 B2 N2 -101.2(3)
C14 N5 B2 N2 72.0(3)
C8 N5 B2 C23 138.1(2)
C14 N5 B2 C23 -48.8(3)
C8 N5 B2 B1 2.1(3)
C14 N5 B2 B1 175.2(2)
N1 B1 B2 N2 -3.1(2)
N4 B1 B2 N2 110.8(2)
C15 B1 B2 N2 -129.9(3)
N1 B1 B2 N5 -116.4(2)
N4 B1 B2 N5 -2.6(2)
C15 B1 B2 N5 116.7(3)
N1 B1 B2 C23 119.7(3)
N4 B1 B2 C23 -126.4(3)
C15 B1 B2 C23 -7.1(5)
C7 N2 C1 N1 177.4(2)
B2 N2 C1 N1 4.5(3)
C7 N2 C1 N3 -5.8(4)
B2 N2 C1 N3 -178.7(2)
C2 N1 C1 N2 -175.9(2)
B1 N1 C1 N2 -7.0(3)
C2 N1 C1 N3 7.2(4)
B1 N1 C1 N3 176.1(2)
C5 N3 C1 N2 13.3(4)
C4 N3 C1 N2 174.4(2)
C5 N3 C1 N1 -170.1(2)
C4 N3 C1 N1 -9.0(4)
C1 N1 C2 C3 -30.4(4)
B1 N1 C2 C3 162.1(2)
N1 C2 C3 C4 53.8(3)
C1 N3 C4 C3 33.8(4)
C5 N3 C4 C3 -164.7(2)
C2 C3 C4 N3 -55.1(3)
C1 N3 C5 C6 -38.3(3)
C4 N3 C5 C6 160.2(2)
N3 C5 C6 C7 54.9(3)
C1 N2 C7 C6 24.3(4)
B2 N2 C7 C6 -163.5(2)
C5 C6 C7 N2 -48.3(3)
C14 N5 C8 N4 -174.2(2)
B2 N5 C8 N4 -0.5(3)
C14 N5 C8 N6 5.9(4)
B2 N5 C8 N6 179.6(2)
C9 N4 C8 N5 -174.2(2)
B1 N4 C8 N5 -1.7(3)
C9 N4 C8 N6 5.7(4)
B1 N4 C8 N6 178.2(2)
C11 N6 C8 N5 -176.5(3)
C12 N6 C8 N5 2.9(4)
C11 N6 C8 N4 3.6(4)
C12 N6 C8 N4 -177.1(2)
C8 N4 C9 C10 -35.7(3)
B1 N4 C9 C10 152.9(3)
N4 C9 C10 C11 55.8(3)
C8 N6 C11 C10 18.5(4)
C12 N6 C11 C10 -160.9(3)
C9 C10 C11 N6 -47.3(4)
C8 N6 C12 C13 19.8(4)
C11 N6 C12 C13 -160.8(3)
N6 C12 C13 C14 -48.9(4)
C8 N5 C14 C13 -36.3(4)
B2 N5 C14 C13 150.9(3)
C12 C13 C14 N5 56.9(3)
C22 C17 C18 C19 -1.0(4)
C16 C17 C18 C19 176.9(3)
C17 C18 C19 C20 0.2(4)
C18 C19 C20 C21 0.6(4)
C19 C20 C21 C22 -0.5(4)
C20 C21 C22 C17 -0.3(4)
C18 C17 C22 C21 1.0(4)
C16 C17 C22 C21 -176.9(3)
C30 C25 C26 C27 -1.0(4)
C24 C25 C26 C27 175.9(3)
C25 C26 C27 C28 0.9(4)
C26 C27 C28 C29 -0.4(4)
C27 C28 C29 C30 0.1(4)
C28 C29 C30 C25 -0.3(4)
C26 C25 C30 C29 0.7(4)
C24 C25 C30 C29 -176.2(2)

loop_
_platon_squeeze_void_nr
_platon_squeeze_void_average_x
_platon_squeeze_void_average_y
_platon_squeeze_void_average_z
_platon_squeeze_void_volume
_platon_squeeze_void_count_electrons
_platon_squeeze_void_content
1 0.500 1.000 0.500 222 85 ' CH2Cl2 '
